data_2210134
loop_
_publ_author_name
'Lineberry, Aaron M.'
'Wheeler, Kraig A.'

_publ_section_title
;
 Strychninium (<i>S</i>)-2-(2-bromophenoxy)propanoate 1.4-hydrate
;
_journal_coeditor_code BV2029
_journal_issue 9
_journal_name_full 'Acta Crystallographica Section E'
_journal_page_first o3870
_journal_page_last o3872
_journal_paper_doi 10.1107/S1600536806030704
_journal_volume 62
_journal_year 2006
_chemical_formula_iupac 'C21 H23 N2 O2 + , C9 H8 Br O3 - , 1.4H2 O'
_chemical_formula_moiety 'C21 H23 N2 O2 + , C9 H8 Br O3 - , 1.4H2 O'
_chemical_formula_sum 'C30 H33.8 Br N2 O6.4'
_chemical_formula_weight 604.69
_chemical_name_systematic
;
Strychninium (S)-2-(2-bromophenoxy)propanoate 1.4-hydrate
;
_space_group_IT_number 4
_symmetry_cell_setting monoclinic
_symmetry_space_group_name_Hall 'P 2yb'
_symmetry_space_group_name_H-M 'P 1 21 1'
_atom_sites_solution_hydrogens geom
_atom_sites_solution_primary direct
_atom_sites_solution_secondary difmap
_cell_angle_alpha 90.00
_cell_angle_beta 101.359(3)
_cell_angle_gamma 90.00
_cell_formula_units_Z 2
_cell_length_a 11.8967(7)
_cell_length_b 7.3825(4)
_cell_length_c 15.6221(9)
_cell_measurement_reflns_used 5839
_cell_measurement_temperature 173(2)
_cell_measurement_theta_max 30.4230
_cell_measurement_theta_min 2.6597
_cell_volume 1345.17(13)
_computing_cell_refinement SMART
_computing_data_collection 'SMART (Bruker, 2001)'
_computing_data_reduction 'SAINT (Bruker, 2002) and XPREP (Bruker, 2001)'
_computing_molecular_graphics 'X-SEED (Barbour, 2001)'
_computing_publication_material 'X-SEED (Barbour, 2001)'
_computing_structure_refinement SHELXTL
_computing_structure_solution 'SHELXTL (Bruker, 2000)'
_diffrn_ambient_temperature 173(2)
_diffrn_measured_fraction_theta_full 0.999
_diffrn_measured_fraction_theta_max 0.999
_diffrn_measurement_device_type 'Bruker Kappa APEXII'
_diffrn_measurement_method '\f and \w'
_diffrn_radiation_monochromator graphite
_diffrn_radiation_source 'fine-focus sealed tube'
_diffrn_radiation_type MoK\a
_diffrn_radiation_wavelength 0.71073
_diffrn_reflns_av_R_equivalents 0.0877
_diffrn_reflns_av_sigmaI/netI 0.0578
_diffrn_reflns_limit_h_max 17
_diffrn_reflns_limit_h_min -14
_diffrn_reflns_limit_k_max 10
_diffrn_reflns_limit_k_min -10
_diffrn_reflns_limit_l_max 22
_diffrn_reflns_limit_l_min -22
_diffrn_reflns_number 25259
_diffrn_reflns_theta_full 30.55
_diffrn_reflns_theta_max 30.55
_diffrn_reflns_theta_min 1.33
_diffrn_standards_decay_% 0
_diffrn_standards_interval_time variable
_diffrn_standards_number 462
_exptl_absorpt_coefficient_mu 1.578
_exptl_absorpt_correction_T_max 0.945
_exptl_absorpt_correction_T_min 0.685
_exptl_absorpt_correction_type multi-scan
_exptl_absorpt_process_details '(SADABS; Bruker, 2000)'
_exptl_crystal_colour colorless
_exptl_crystal_density_diffrn 1.493
_exptl_crystal_density_method 'not measured'
_exptl_crystal_description 'transparent blade'
_exptl_crystal_F_000 628
_exptl_crystal_size_max 0.24
_exptl_crystal_size_mid 0.11
_exptl_crystal_size_min 0.04
_refine_diff_density_max 0.705
_refine_diff_density_min -0.391
_refine_ls_abs_structure_details 'Flack (1983), with how many Friedel pairs'
_refine_ls_abs_structure_Flack -0.011(5)
_refine_ls_extinction_method none
_refine_ls_goodness_of_fit_ref 0.977
_refine_ls_hydrogen_treatment mixed
_refine_ls_matrix_type full
_refine_ls_number_parameters 383
_refine_ls_number_reflns 4414
_refine_ls_number_restraints 4
_refine_ls_restrained_S_all 0.977
_refine_ls_R_factor_all 0.0443
_refine_ls_R_factor_gt 0.0316
_refine_ls_shift/su_max 0.002
_refine_ls_shift/su_mean 0.000
_refine_ls_structure_factor_coef Fsqd
_refine_ls_weighting_details 'calc w = 1/[\s^2^(Fo^2^)+(0.0275P)^2^] where P=(Fo^2^+2Fc^2^)/3'
_refine_ls_weighting_scheme calc
_refine_ls_wR_factor_gt 0.0631
_refine_ls_wR_factor_ref 0.0658
_reflns_number_gt 3668
_reflns_number_total 4414
_reflns_threshold_expression I>2\s(I)
_cod_data_source_file bv2029.cif
_cod_data_source_block I
_cod_depositor_comments
;
The following automatic conversions were performed:
'_symmetry_cell_setting' value 'Monoclinic' changed to 'monoclinic'
according to '/home/saulius/struct/CIF-dictionaries/cif_core.dic'
dictionary named 'cif_core.dic' version 2.4.1 from 2010-06-29.

Automatic conversion script
Id: cif_fix_enum 1527 2010-12-29 10:47:43Z saulius 

The following automatic conversions were performed:

'_symmetry_cell_setting' value 'Monoclinic' changed to 'monoclinic'
according to /home/saulius/struct/CIF-dictionaries/cif_core.dic
dictionary named 'cif_core.dic' version 2.4.1 from 2010-06-29.

Automatic conversion script
Id: cif_fix_values 1715 2011-07-08 13:25:40Z adriana 
;
_cod_original_sg_symbol_H-M 'P 21'
_cod_original_formula_sum 'C30 H33.80 Br N2 O6.40'
_cod_database_code 2210134
_cod_database_fobs_code 2210134

loop_
_symmetry_equiv_pos_as_xyz
'x, y, z'
'-x, y+1/2, -z'

loop_
_atom_site_type_symbol
_atom_site_label
_atom_site_fract_x
_atom_site_fract_y
_atom_site_fract_z
_atom_site_U_iso_or_equiv
_atom_site_adp_type
_atom_site_calc_flag
_atom_site_refinement_flags
_atom_site_occupancy
_atom_site_disorder_assembly
_atom_site_disorder_group
Br Br1 -0.46615(2) 0.53052(6) 0.709769(17) 0.02380(8) Uani d . 1 A 1
O O1 -0.19268(17) 0.9513(3) 0.90491(13) 0.0202(4) Uani d . 1 A 1
O O2 -0.23560(19) 1.2441(3) 0.90548(15) 0.0324(5) Uani d . 1 A 1
O O3 -0.40227(15) 0.8795(3) 0.80200(11) 0.0155(4) Uani d . 1 A 1
C C1 -0.2619(2) 1.0828(4) 0.89128(17) 0.0179(6) Uani d . 1 A 1
C C2 -0.38875(19) 1.0413(5) 0.85434(14) 0.0165(5) Uani d . 1 A 1
H H2 -0.4239 1.1458 0.8179 0.020 Uiso calc R 1 A 1
C C3 -0.4545(2) 1.0081(6) 0.92692(16) 0.0222(7) Uani d . 1 A 1
H H3A -0.5365 0.9969 0.9018 0.033 Uiso calc R 1 A 1
H H3B -0.4423 1.1099 0.9680 0.033 Uiso calc R 1 A 1
H H3C -0.4272 0.8961 0.9578 0.033 Uiso calc R 1 A 1
C C4 -0.3785(2) 0.8908(4) 0.71997(16) 0.0148(5) Uani d . 1 A 1
C C5 -0.4041(2) 0.7401(4) 0.66643(18) 0.0171(5) Uani d . 1 A 1
C C6 -0.3907(3) 0.7427(5) 0.58042(18) 0.0256(7) Uani d . 1 A 1
H H6 -0.4090 0.6388 0.5445 0.031 Uiso calc R 1 A 1
C C7 -0.3502(3) 0.8987(5) 0.54728(19) 0.0279(7) Uani d . 1 A 1
H H7 -0.3415 0.9021 0.4881 0.034 Uiso calc R 1 A 1
C C8 -0.3225(2) 1.0487(6) 0.59967(16) 0.0230(6) Uani d . 1 A 1
H H8 -0.2946 1.1549 0.5765 0.028 Uiso calc R 1 A 1
C C9 -0.3353(2) 1.0453(5) 0.68658(15) 0.0172(5) Uani d . 1 A 1
H H9 -0.3145 1.1480 0.7229 0.021 Uiso calc R 1 A 1
O O4 0.36068(15) 1.2665(3) 0.78302(11) 0.0145(4) Uani d . 1 B 2
O O5 0.30624(16) 0.8435(3) 0.55671(12) 0.0213(4) Uani d . 1 B 2
N N1 0.21259(19) 0.8537(3) 0.67104(14) 0.0134(4) Uani d . 1 B 2
N N2 0.01014(17) 1.0563(3) 0.87615(13) 0.0125(5) Uani d . 1 B 2
C C10 -0.02125(18) 1.0236(6) 0.77682(13) 0.0123(4) Uani d . 1 B 2
H H10 -0.0986 0.9655 0.7627 0.015 Uiso calc R 1 B 2
C C11 -0.0259(2) 1.2007(4) 0.72808(17) 0.0130(5) Uani d . 1 B 2
H H11A -0.0818 1.2832 0.7471 0.016 Uiso calc R 1 B 2
H H11B -0.0506 1.1792 0.6646 0.016 Uiso calc R 1 B 2
C C12 0.0938(2) 1.2861(3) 0.74709(16) 0.0116(5) Uani d . 1 B 2
H H12 0.0896 1.4096 0.7204 0.014 Uiso calc R 1 B 2
C C13 0.1700(2) 1.1645(4) 0.70230(16) 0.0113(5) Uani d . 1 B 2
H H13 0.1296 1.1537 0.6400 0.014 Uiso calc R 1 B 2
C C14 0.1796(2) 0.9733(3) 0.73841(16) 0.0099(5) Uani d . 1 B 2
H H14 0.2409 0.9694 0.7923 0.012 Uiso calc R 1 B 2
C C15 0.1188(2) 0.7411(4) 0.63509(16) 0.0136(5) Uani d . 1 B 2
C C16 0.1098(3) 0.6196(4) 0.56600(17) 0.0198(6) Uani d . 1 B 2
H H16 0.1720 0.5987 0.5373 0.024 Uiso calc R 1 B 2
C C17 0.0057(2) 0.5301(6) 0.54083(14) 0.0229(5) Uani d . 1 B 2
H H17 -0.0031 0.4466 0.4937 0.027 Uiso calc R 1 B 2
C C18 -0.0853(2) 0.5585(4) 0.58189(17) 0.0218(7) Uani d . 1 B 2
H H18 -0.1560 0.4980 0.5617 0.026 Uiso calc R 1 B 2
C C19 -0.0737(2) 0.6766(4) 0.65336(18) 0.0191(6) Uani d . 1 B 2
H H19 -0.1353 0.6946 0.6830 0.023 Uiso calc R 1 B 2
C C20 0.0297(2) 0.7666(4) 0.67982(17) 0.0148(5) Uani d . 1 B 2
C C21 0.0689(2) 0.8863(3) 0.75823(16) 0.0114(5) Uani d . 1 B 2
C C22 0.0930(2) 0.7762(4) 0.84397(18) 0.0143(6) Uani d . 1 B 2
H H22A 0.0302 0.6893 0.8462 0.017 Uiso calc R 1 B 2
H H22B 0.1661 0.7089 0.8502 0.017 Uiso calc R 1 B 2
C C23 0.0997(2) 0.9191(4) 0.91412(17) 0.0154(5) Uani d . 1 B 2
H H23A 0.0827 0.8663 0.9684 0.018 Uiso calc R 1 B 2
H H23B 0.1768 0.9751 0.9272 0.018 Uiso calc R 1 B 2
C C24 0.0494(2) 1.2461(4) 0.89947(17) 0.0141(5) Uani d . 1 B 2
H H24A 0.0854 1.2524 0.9622 0.017 Uiso calc R 1 B 2
H H24B -0.0173 1.3292 0.8889 0.017 Uiso calc R 1 B 2
C C25 0.1342(2) 1.3028(4) 0.84513(18) 0.0124(5) Uani d . 1 B 2
C C26 0.2379(2) 1.3622(4) 0.88170(17) 0.0157(5) Uani d . 1 B 2
H H26 0.2577 1.3697 0.9435 0.019 Uiso calc R 1 B 2
C C27 0.3254(2) 1.4181(4) 0.82904(17) 0.0171(5) Uani d . 1 B 2
H H27A 0.2923 1.5128 0.7866 0.021 Uiso calc R 1 B 2
H H27B 0.3931 1.4703 0.8684 0.021 Uiso calc R 1 B 2
C C28 0.2915(2) 1.2310(4) 0.69959(16) 0.0133(5) Uani d . 1 B 2
H H28 0.2873 1.3416 0.6622 0.016 Uiso calc R 1 B 2
C C29 0.3575(2) 1.0804(4) 0.66228(18) 0.0190(6) Uani d . 1 B 2
H H29A 0.3942 1.1349 0.6168 0.023 Uiso calc R 1 B 2
H H29B 0.4197 1.0378 0.7097 0.023 Uiso calc R 1 B 2
C C30 0.2906(2) 0.9174(4) 0.62330(17) 0.0156(5) Uani d . 1 B 2
H HN2 -0.057(3) 1.022(7) 0.8969(19) 0.035(8) Uiso d . 1 C 2
O O6 -0.1572(2) 1.5896(5) 0.8618(2) 0.0475(8) Uani d . 1 D 3
H HO6A -0.193(4) 1.518(7) 0.874(3) 0.037(12) Uiso d . 1 E 3
H HO6B -0.183(4) 1.685(8) 0.871(3) 0.063(16) Uiso d . 1 F 3
O O7 -0.3810(5) 1.5420(13) 0.9383(3) 0.0339(12) Uani d PD 0.40 G 4
H HO7A -0.391(13) 1.443(8) 0.908(6) 0.09(5) Uiso d PD 0.40 H 4
H HO7B -0.370(8) 1.611(11) 0.895(4) 0.03(3) Uiso d PD 0.40 I 4

loop_
_atom_site_aniso_label
_atom_site_aniso_U_11
_atom_site_aniso_U_22
_atom_site_aniso_U_33
_atom_site_aniso_U_12
_atom_site_aniso_U_13
_atom_site_aniso_U_23
Br1 0.02710(14) 0.01898(12) 0.02584(13) -0.00937(15) 0.00648(10) -0.00004(16)
O1 0.0118(10) 0.0263(11) 0.0222(10) -0.0007(8) 0.0031(8) 0.0030(8)
O2 0.0254(12) 0.0228(12) 0.0437(14) -0.0052(10) -0.0060(10) -0.0033(11)
O3 0.0155(9) 0.0179(10) 0.0128(8) -0.0035(8) 0.0023(7) 0.0008(7)
C1 0.0163(13) 0.0251(16) 0.0122(12) -0.0024(11) 0.0028(10) 0.0012(10)
C2 0.0142(11) 0.0197(13) 0.0143(10) -0.0034(14) -0.0007(8) -0.0035(15)
C3 0.0144(12) 0.034(2) 0.0175(12) 0.0013(14) 0.0026(9) -0.0019(14)
C4 0.0102(12) 0.0198(14) 0.0141(12) 0.0025(10) 0.0016(9) 0.0035(10)
C5 0.0121(12) 0.0187(13) 0.0202(13) -0.0047(11) 0.0024(10) 0.0020(11)
C6 0.0244(15) 0.0339(17) 0.0189(14) -0.0066(14) 0.0055(12) -0.0061(13)
C7 0.0298(17) 0.0399(19) 0.0150(13) -0.0079(15) 0.0065(12) 0.0013(13)
C8 0.0191(12) 0.0285(18) 0.0221(12) -0.0044(15) 0.0056(9) 0.0045(15)
C9 0.0146(11) 0.0182(14) 0.0180(11) -0.0030(13) 0.0011(8) 0.0049(14)
O4 0.0120(9) 0.0182(10) 0.0129(8) -0.0001(7) 0.0011(7) -0.0013(7)
O5 0.0215(10) 0.0278(11) 0.0151(9) 0.0035(9) 0.0049(8) -0.0046(9)
N1 0.0136(11) 0.0120(11) 0.0149(11) 0.0030(9) 0.0036(9) -0.0033(9)
N2 0.0092(9) 0.0146(14) 0.0139(9) 0.0011(9) 0.0025(7) 0.0020(9)
C10 0.0110(10) 0.0143(11) 0.0110(10) -0.0006(14) 0.0007(7) 0.0015(14)
C11 0.0103(12) 0.0115(12) 0.0162(12) 0.0017(9) 0.0001(9) 0.0010(9)
C12 0.0115(12) 0.0091(12) 0.0139(12) -0.0003(10) 0.0018(9) 0.0007(9)
C13 0.0118(12) 0.0105(12) 0.0104(12) -0.0023(10) -0.0005(9) -0.0011(10)
C14 0.0097(11) 0.0078(11) 0.0113(11) 0.0016(9) 0.0005(9) -0.0031(9)
C15 0.0172(13) 0.0109(12) 0.0108(11) 0.0016(10) -0.0017(9) 0.0016(10)
C16 0.0303(16) 0.0143(13) 0.0133(12) 0.0042(12) 0.0008(11) 0.0000(11)
C17 0.0399(15) 0.0127(10) 0.0121(10) -0.0055(19) -0.0044(10) 0.0001(16)
C18 0.0266(14) 0.0127(18) 0.0202(12) -0.0044(11) -0.0100(10) 0.0012(11)
C19 0.0190(14) 0.0142(13) 0.0219(14) 0.0011(11) -0.0014(11) 0.0036(11)
C20 0.0182(13) 0.0102(12) 0.0139(12) 0.0018(10) -0.0025(10) 0.0014(10)
C21 0.0130(12) 0.0095(12) 0.0107(11) 0.0002(10) -0.0001(9) 0.0010(9)
C22 0.0152(14) 0.0103(13) 0.0162(13) 0.0024(11) 0.0000(11) 0.0055(10)
C23 0.0143(12) 0.0160(13) 0.0152(12) 0.0013(10) 0.0011(10) 0.0025(10)
C24 0.0157(13) 0.0123(12) 0.0150(12) 0.0004(10) 0.0048(10) -0.0017(10)
C25 0.0140(13) 0.0097(12) 0.0138(13) 0.0013(10) 0.0034(10) 0.0009(10)
C26 0.0172(13) 0.0143(12) 0.0159(12) -0.0001(11) 0.0036(10) -0.0044(10)
C27 0.0153(13) 0.0158(13) 0.0200(13) -0.0066(11) 0.0029(10) -0.0043(11)
C28 0.0112(12) 0.0166(13) 0.0125(12) -0.0021(10) 0.0036(9) 0.0016(10)
C29 0.0163(13) 0.0214(16) 0.0210(13) 0.0002(10) 0.0083(10) -0.0044(10)
C30 0.0148(13) 0.0163(13) 0.0146(12) 0.0059(10) 0.0003(10) -0.0002(10)
O6 0.0276(15) 0.0218(14) 0.093(2) -0.0004(12) 0.0108(15) 0.0067(15)
O7 0.038(3) 0.038(4) 0.029(3) 0.003(4) 0.015(2) 0.004(4)

loop_
_atom_type_symbol
_atom_type_description
_atom_type_scat_dispersion_real
_atom_type_scat_dispersion_imag
_atom_type_scat_source
C C 0.0033 0.0016 'International Tables Vol C Tables 4.2.6.8 and 6.1.1.4'
H H 0.0000 0.0000 'International Tables Vol C Tables 4.2.6.8 and 6.1.1.4'
N N 0.0061 0.0033 'International Tables Vol C Tables 4.2.6.8 and 6.1.1.4'
O O 0.0106 0.0060 'International Tables Vol C Tables 4.2.6.8 and 6.1.1.4'
Br Br -0.2901 2.4595 'International Tables Vol C Tables 4.2.6.8 and 6.1.1.4'

loop_
_geom_angle_atom_site_label_1
_geom_angle_atom_site_label_2
_geom_angle_atom_site_label_3
_geom_angle
_geom_angle_publ_flag
C4 O3 C2 117.5(2) ?
O2 C1 O1 125.1(3) y
O2 C1 C2 116.9(3) y
O1 C1 C2 118.0(3) y
O3 C2 C3 105.9(3) ?
O3 C2 C1 111.7(2) ?
C3 C2 C1 111.4(2) ?
O3 C2 H2 109.3 ?
C3 C2 H2 109.3 ?
C1 C2 H2 109.3 ?
O3 C4 C5 117.0(2) ?
O3 C4 C9 124.1(2) ?
C5 C4 C9 118.9(2) ?
C6 C5 C4 121.4(3) ?
C6 C5 Br1 119.0(2) ?
C4 C5 Br1 119.5(2) ?
C5 C6 C7 119.2(3) ?
C5 C6 H6 120.4 ?
C7 C6 H6 120.4 ?
C8 C7 C6 120.4(3) ?
C8 C7 H7 119.8 ?
C6 C7 H7 119.8 ?
C7 C8 C9 120.3(3) ?
C7 C8 H8 119.9 ?
C9 C8 H8 119.9 ?
C4 C9 C8 119.8(3) ?
C4 C9 H9 120.1 ?
C8 C9 H9 120.1 ?
C28 O4 C27 115.4(2) ?
C30 N1 C15 123.1(2) y
C30 N1 C14 118.7(2) y
C15 N1 C14 109.4(2) y
C24 N2 C23 111.79(19) y
C24 N2 C10 113.1(2) y
C23 N2 C10 107.7(2) y
C24 N2 HN2 114(3) y
C23 N2 HN2 105(3) y
C10 N2 HN2 104.4(19) y
C11 C10 N2 110.5(3) ?
C11 C10 C21 115.57(19) ?
N2 C10 C21 104.6(2) ?
C11 C10 H10 108.6 ?
N2 C10 H10 108.6 ?
C21 C10 H10 108.6 ?
C10 C11 C12 108.6(2) ?
C10 C11 H11A 110.0 ?
C12 C11 H11A 110.0 ?
C10 C11 H11B 110.0 ?
C12 C11 H11B 110.0 ?
H11A C11 H11B 108.4 ?
C25 C12 C11 109.1(2) ?
C25 C12 C13 114.1(2) ?
C11 C12 C13 106.3(2) ?
C25 C12 H12 109.1 ?
C11 C12 H12 109.1 ?
C13 C12 H12 109.1 ?
C14 C13 C28 107.9(2) ?
C14 C13 C12 112.4(2) ?
C28 C13 C12 117.9(2) ?
C14 C13 H13 105.9 ?
C28 C13 H13 105.9 ?
C12 C13 H13 105.9 ?
N1 C14 C13 107.5(2) ?
N1 C14 C21 104.44(19) ?
C13 C14 C21 117.1(2) ?
N1 C14 H14 109.2 ?
C13 C14 H14 109.2 ?
C21 C14 H14 109.2 ?
C16 C15 C20 121.8(3) ?
C16 C15 N1 128.3(2) ?
C20 C15 N1 109.9(2) ?
C17 C16 C15 117.0(3) ?
C17 C16 H16 121.5 ?
C15 C16 H16 121.5 ?
C18 C17 C16 122.2(3) ?
C18 C17 H17 118.9 ?
C16 C17 H17 118.9 ?
C17 C18 C19 120.2(3) ?
C17 C18 H18 119.9 ?
C19 C18 H18 119.9 ?
C20 C19 C18 118.5(3) ?
C20 C19 H19 120.8 ?
C18 C19 H19 120.8 ?
C19 C20 C15 120.2(2) ?
C19 C20 C21 129.5(2) ?
C15 C20 C21 110.1(2) ?
C20 C21 C10 115.0(2) ?
C20 C21 C22 111.8(2) ?
C10 C21 C22 101.5(2) ?
C20 C21 C14 102.7(2) ?
C10 C21 C14 114.5(2) ?
C22 C21 C14 111.8(2) ?
C23 C22 C21 103.6(2) ?
C23 C22 H22A 111.0 ?
C21 C22 H22A 111.0 ?
C23 C22 H22B 111.0 ?
C21 C22 H22B 111.0 ?
H22A C22 H22B 109.0 ?
N2 C23 C22 104.6(2) ?
N2 C23 H23A 110.8 ?
C22 C23 H23A 110.8 ?
N2 C23 H23B 110.8 ?
C22 C23 H23B 110.8 ?
H23A C23 H23B 108.9 ?
N2 C24 C25 109.6(2) ?
N2 C24 H24A 109.8 ?
C25 C24 H24A 109.8 ?
N2 C24 H24B 109.8 ?
C25 C24 H24B 109.8 ?
H24A C24 H24B 108.2 ?
C26 C25 C24 121.3(2) ?
C26 C25 C12 123.0(2) ?
C24 C25 C12 115.7(2) ?
C25 C26 C27 122.6(2) ?
C25 C26 H26 118.7 ?
C27 C26 H26 118.7 ?
O4 C27 C26 111.2(2) ?
O4 C27 H27A 109.4 ?
C26 C27 H27A 109.4 ?
O4 C27 H27B 109.4 ?
C26 C27 H27B 109.4 ?
H27A C27 H27B 108.0 ?
O4 C28 C13 114.3(2) ?
O4 C28 C29 103.5(2) ?
C13 C28 C29 109.4(2) ?
O4 C28 H28 109.8 ?
C13 C28 H28 109.8 ?
C29 C28 H28 109.8 ?
C30 C29 C28 117.5(2) ?
C30 C29 H29A 107.9 ?
C28 C29 H29A 107.9 ?
C30 C29 H29B 107.9 ?
C28 C29 H29B 107.9 ?
H29A C29 H29B 107.2 ?
O5 C30 N1 122.6(3) ?
O5 C30 C29 123.0(2) ?
N1 C30 C29 114.3(2) ?
HO6A O6 HO6B 109(5) ?
HO7A O7 HO7B 95(3) ?

loop_
_geom_bond_atom_site_label_1
_geom_bond_atom_site_label_2
_geom_bond_distance
_geom_bond_publ_flag
Br1 C5 1.896(3) ?
O1 C1 1.263(3) y
O2 C1 1.240(4) y
O3 C4 1.368(3) ?
O3 C2 1.438(4) ?
C1 C2 1.537(4) ?
C2 C3 1.519(3) ?
C2 H2 1.0000 ?
C3 H3A 0.9800 ?
C3 H3B 0.9800 ?
C3 H3C 0.9800 ?
C4 C5 1.389(4) ?
C4 C9 1.394(4) ?
C5 C6 1.384(4) ?
C6 C7 1.387(5) ?
C6 H6 0.9500 ?
C7 C8 1.378(5) ?
C7 H7 0.9500 ?
C8 C9 1.396(3) ?
C8 H8 0.9500 ?
C9 H9 0.9500 ?
O4 C28 1.422(3) ?
O4 C27 1.437(3) ?
O5 C30 1.221(3) ?
N1 C30 1.382(3) y
N1 C15 1.416(3) y
N1 C14 1.484(3) y
N2 C24 1.499(4) y
N2 C23 1.504(3) y
N2 C10 1.542(3) y
N2 HN2 0.95(3) ?
C10 C11 1.508(5) ?
C10 C21 1.544(4) ?
C10 H10 1.0000 ?
C11 C12 1.531(3) ?
C11 H11A 0.9900 ?
C11 H11B 0.9900 ?
C12 C25 1.517(4) ?
C12 C13 1.539(3) ?
C12 H12 1.0000 ?
C13 C14 1.516(4) ?
C13 C28 1.535(3) ?
C13 H13 1.0000 ?
C14 C21 1.550(3) ?
C14 H14 1.0000 ?
C15 C16 1.391(4) ?
C15 C20 1.392(4) ?
C16 C17 1.391(4) ?
C16 H16 0.9500 ?
C17 C18 1.378(4) ?
C17 H17 0.9500 ?
C18 C19 1.402(4) ?
C18 H18 0.9500 ?
C19 C20 1.388(4) ?
C19 H19 0.9500 ?
C20 C21 1.508(4) ?
C21 C22 1.545(4) ?
C22 C23 1.512(4) ?
C22 H22A 0.9900 ?
C22 H22B 0.9900 ?
C23 H23A 0.9900 ?
C23 H23B 0.9900 ?
C24 C25 1.501(4) ?
C24 H24A 0.9900 ?
C24 H24B 0.9900 ?
C25 C26 1.327(4) ?
C26 C27 1.506(4) ?
C26 H26 0.9500 ?
C27 H27A 0.9900 ?
C27 H27B 0.9900 ?
C28 C29 1.540(4) ?
C28 H28 1.0000 ?
C29 C30 1.503(4) ?
C29 H29A 0.9900 ?
C29 H29B 0.9900 ?
O6 HO6A 0.74(5) ?
O6 HO6B 0.79(6) ?
O7 HO7A 0.87(2) ?
O7 HO7B 0.87(2) ?

loop_
_geom_hbond_atom_site_label_D
_geom_hbond_atom_site_label_H
_geom_hbond_atom_site_label_A
_geom_hbond_site_symmetry_A
_geom_hbond_distance_DH
_geom_hbond_distance_HA
_geom_hbond_distance_DA
_geom_hbond_angle_DHA
N2 HN2 O1 . 0.95(3) 1.73(3) 2.656(3) 164(3)
O6 HO6A O2 . 0.74(5) 2.16(5) 2.845(4) 156(4)
O6 HO6B O1 1_565 0.79(6) 2.05(6) 2.806(4) 160(5)
O7 HO7A O2 . 0.87(2) 2.37(13) 2.905(8) 120(12)
O7 HO7B O3 1_565 0.87(2) 2.45(4) 3.255(8) 155(9)

loop_
_geom_torsion_atom_site_label_1
_geom_torsion_atom_site_label_2
_geom_torsion_atom_site_label_3
_geom_torsion_atom_site_label_4
_geom_torsion
C4 O3 C2 C3 162.6(2)
C4 O3 C2 C1 -75.9(3)
O2 C1 C2 O3 151.4(3)
O1 C1 C2 O3 -28.7(3)
O2 C1 C2 C3 -90.4(4)
O1 C1 C2 C3 89.6(3)
C2 O3 C4 C5 -172.9(2)
C2 O3 C4 C9 4.3(3)
O3 C4 C5 C6 175.5(2)
C9 C4 C5 C6 -1.9(4)
O3 C4 C5 Br1 -1.2(3)
C9 C4 C5 Br1 -178.61(19)
C4 C5 C6 C7 0.4(4)
Br1 C5 C6 C7 177.1(2)
C5 C6 C7 C8 0.7(5)
C6 C7 C8 C9 -0.2(5)
O3 C4 C9 C8 -174.8(2)
C5 C4 C9 C8 2.4(4)
C7 C8 C9 C4 -1.4(4)
C24 N2 C10 C11 -10.7(3)
C23 N2 C10 C11 -134.8(2)
C24 N2 C10 C21 114.3(3)
C23 N2 C10 C21 -9.8(3)
N2 C10 C11 C12 63.0(2)
C21 C10 C11 C12 -55.5(3)
C10 C11 C12 C25 -54.8(3)
C10 C11 C12 C13 68.6(2)
C25 C12 C13 C14 58.5(3)
C11 C12 C13 C14 -61.8(3)
C25 C12 C13 C28 -68.0(3)
C11 C12 C13 C28 171.8(2)
C30 N1 C14 C13 38.7(3)
C15 N1 C14 C13 -109.8(2)
C30 N1 C14 C21 163.8(2)
C15 N1 C14 C21 15.3(3)
C28 C13 C14 N1 -70.5(2)
C12 C13 C14 N1 157.8(2)
C28 C13 C14 C21 172.5(2)
C12 C13 C14 C21 40.8(3)
C30 N1 C15 C16 27.9(4)
C14 N1 C15 C16 174.7(2)
C30 N1 C15 C20 -152.3(2)
C14 N1 C15 C20 -5.4(3)
C20 C15 C16 C17 2.8(4)
N1 C15 C16 C17 -177.3(3)
C15 C16 C17 C18 -0.2(5)
C16 C17 C18 C19 -2.1(5)
C17 C18 C19 C20 1.7(4)
C18 C19 C20 C15 0.9(4)
C18 C19 C20 C21 -173.9(3)
C16 C15 C20 C19 -3.2(4)
N1 C15 C20 C19 176.9(2)
C16 C15 C20 C21 172.5(2)
N1 C15 C20 C21 -7.4(3)
C19 C20 C21 C10 -43.6(4)
C15 C20 C21 C10 141.2(2)
C19 C20 C21 C22 71.5(3)
C15 C20 C21 C22 -103.7(3)
C19 C20 C21 C14 -168.6(3)
C15 C20 C21 C14 16.2(3)
C11 C10 C21 C20 -85.8(3)
N2 C10 C21 C20 152.4(2)
C11 C10 C21 C22 153.3(2)
N2 C10 C21 C22 31.6(3)
C11 C10 C21 C14 32.7(3)
N2 C10 C21 C14 -89.0(3)
N1 C14 C21 C20 -18.4(2)
C13 C14 C21 C20 100.3(2)
N1 C14 C21 C10 -143.8(2)
C13 C14 C21 C10 -25.1(3)
N1 C14 C21 C22 101.5(2)
C13 C14 C21 C22 -139.8(2)
C20 C21 C22 C23 -165.6(2)
C10 C21 C22 C23 -42.5(3)
C14 C21 C22 C23 80.0(3)
C24 N2 C23 C22 -141.6(2)
C10 N2 C23 C22 -16.7(3)
C21 C22 C23 N2 36.9(3)
C23 N2 C24 C25 75.7(3)
C10 N2 C24 C25 -46.1(3)
N2 C24 C25 C26 -124.6(3)
N2 C24 C25 C12 54.9(3)
C11 C12 C25 C26 175.9(3)
C13 C12 C25 C26 57.2(3)
C11 C12 C25 C24 -3.7(3)
C13 C12 C25 C24 -122.3(2)
C24 C25 C26 C27 179.3(2)
C12 C25 C26 C27 -0.2(4)
C28 O4 C27 C26 87.1(3)
C25 C26 C27 O4 -65.2(3)
C27 O4 C28 C13 -67.8(3)
C27 O4 C28 C29 173.3(2)
C14 C13 C28 O4 -71.0(3)
C12 C13 C28 O4 57.7(3)
C14 C13 C28 C29 44.6(3)
C12 C13 C28 C29 173.2(2)
O4 C28 C29 C30 131.8(2)
C13 C28 C29 C30 9.6(3)
C15 N1 C30 O5 -22.1(4)
C14 N1 C30 O5 -166.0(2)
C15 N1 C30 C29 160.3(2)
C14 N1 C30 C29 16.3(3)
C28 C29 C30 O5 139.8(3)
C28 C29 C30 N1 -42.6(3)
